data_7247867
loop_
_publ_author_name
'De Beer, Francois J.'
'Jacobs, Frederick J. F.'
'Ntsila, Akho'
'Kama, Dumisani V.'
'Azov, Vladimir A.'

_publ_section_title
;
 Analysis of short contacts in crystals of halogenated amino acids:
 atom--atom interactions vs. energy frameworks
;
_journal_issue 5
_journal_name_full CrystEngComm
_journal_page_first 604
_journal_page_last 619
_journal_paper_doi 10.1039/D3CE01029E
_journal_volume 26
_journal_year 2024
_chemical_formula_moiety 'C12 H22 I N O4'
_chemical_formula_sum 'C12 H22 I N O4'
_chemical_formula_weight 371.20
_space_group_crystal_system orthorhombic
_space_group_IT_number 19
_space_group_name_Hall 'P 2ac 2ab'
_space_group_name_H-M_alt 'P 21 21 21'
_atom_sites_solution_hydrogens mixed
_audit_creation_date 2023-01-24
_audit_creation_method
;
Olex2 1.3
(compiled 2020.11.12 svn.r5f609507 for OlexSys, GUI svn.r6408)
;
_audit_update_record
;
2023-01-26 deposited with the CCDC.	2023-12-11 downloaded from the CCDC.
;
_cell_angle_alpha 90
_cell_angle_beta 90
_cell_angle_gamma 90
_cell_formula_units_Z 4
_cell_length_a 5.4467(8)
_cell_length_b 11.4173(18)
_cell_length_c 25.107(4)
_cell_measurement_reflns_used 9855
_cell_measurement_temperature 100(2)
_cell_measurement_theta_max 28.32
_cell_measurement_theta_min 3.02
_cell_volume 1561.3(4)
_computing_molecular_graphics 'Olex2 1.3 (Dolomanov et al., 2009)'
_computing_publication_material 'Olex2 1.3 (Dolomanov et al., 2009)'
_computing_structure_refinement 'SHELXL 2019/2 (Sheldrick, 2015)'
_diffrn_ambient_temperature 100.0
_diffrn_measured_fraction_theta_full 0.998
_diffrn_measured_fraction_theta_max 0.997
_diffrn_measurement_device_type 'Bruker APEX-II CCD'
_diffrn_measurement_method '\f and \w scans'
_diffrn_radiation_type MoK\a
_diffrn_radiation_wavelength 0.71073
_diffrn_reflns_av_R_equivalents 0.0408
_diffrn_reflns_av_unetI/netI 0.0245
_diffrn_reflns_Laue_measured_fraction_full 0.998
_diffrn_reflns_Laue_measured_fraction_max 0.997
_diffrn_reflns_limit_h_max 6
_diffrn_reflns_limit_h_min -7
_diffrn_reflns_limit_k_max 15
_diffrn_reflns_limit_k_min -15
_diffrn_reflns_limit_l_max 33
_diffrn_reflns_limit_l_min -33
_diffrn_reflns_number 26043
_diffrn_reflns_point_group_measured_fraction_full 0.999
_diffrn_reflns_point_group_measured_fraction_max 0.997
_diffrn_reflns_theta_full 25.242
_diffrn_reflns_theta_max 28.329
_diffrn_reflns_theta_min 3.018
_diffrn_source_current 20.0
_diffrn_source_power 1.0
_diffrn_source_voltage 50.0
_diffrn_standards_number 0
_exptl_absorpt_coefficient_mu 2.058
_exptl_absorpt_correction_T_max 0.7457
_exptl_absorpt_correction_T_min 0.6306
_exptl_absorpt_correction_type multi-scan
_exptl_absorpt_process_details
;
SADABS-2016/2 (Bruker,2016) was used for absorption correction.
wR2(int) was 0.0828 before and 0.0650 after correction.
The Ratio of minimum to maximum transmission is 0.8456.
The \l/2 correction factor is Not present.
;
_exptl_crystal_colour colourless
_exptl_crystal_colour_primary colourless
_exptl_crystal_density_diffrn 1.579
_exptl_crystal_description Plate
_exptl_crystal_F_000 744
_exptl_crystal_size_max 0.169
_exptl_crystal_size_mid 0.094
_exptl_crystal_size_min 0.032
_refine_diff_density_max 0.641
_refine_diff_density_min -0.447
_refine_diff_density_rms 0.057
_refine_ls_abs_structure_details
;
 Flack x determined using 1530 quotients [(I+)-(I-)]/[(I+)+(I-)]
 (Parsons, Flack and Wagner, Acta Cryst. B69 (2013) 249-259).
;
_refine_ls_abs_structure_Flack 0.022(8)
_refine_ls_extinction_method none
_refine_ls_goodness_of_fit_ref 1.132
_refine_ls_hydrogen_treatment mixed
_refine_ls_matrix_type full
_refine_ls_number_parameters 173
_refine_ls_number_reflns 3883
_refine_ls_number_restraints 1
_refine_ls_restrained_S_all 1.136
_refine_ls_R_factor_all 0.0206
_refine_ls_R_factor_gt 0.0194
_refine_ls_shift/su_max 0.002
_refine_ls_shift/su_mean 0.000
_refine_ls_structure_factor_coef Fsqd
_refine_ls_weighting_details 'w=1/[\s^2^(Fo^2^)+(0.0074P)^2^+0.5353P] where P=(Fo^2^+2Fc^2^)/3'
_refine_ls_weighting_scheme calc
_refine_ls_wR_factor_gt 0.0393
_refine_ls_wR_factor_ref 0.0396
_reflns_Friedel_coverage 0.713
_reflns_Friedel_fraction_full 1.000
_reflns_Friedel_fraction_max 0.998
_reflns_number_gt 3783
_reflns_number_total 3883
_reflns_threshold_expression 'I > 2\s(I)'
_cod_data_source_file d3ce01029e2.cif
_cod_data_source_block q4_20dfd1_b_0m
_cod_depositor_comments 'Adding full bibliography for 7247865--7247871.cif.'
_cod_database_code 7247867
_shelx_shelxl_version_number 2019/2
_shelx_space_group_comment
;
The symmetry employed for this shelxl refinement is uniquely defined
by the following loop, which should always be used as a source of
symmetry information in preference to the above space-group names.
They are only intended as comments.
;
_shelx_estimated_absorpt_t_max 0.937
_shelx_estimated_absorpt_t_min 0.722
_olex2_refinement_description
;
1. Fixed Uiso
 At 1.2 times of:
  All C(H) groups, All C(H,H) groups
 At 1.5 times of:
  All C(H,H,H) groups
2. Restrained distances
 H1-N1
 1 with sigma of 0.02
3.a Ternary CH refined with riding coordinates:
 C2(H2)
3.b Secondary CH2 refined with riding coordinates:
 C3(H3A,H3B)
3.c Idealised Me refined as rotating group:
 C7(H7A,H7B,H7C), C12(H12A,H12B,H12C), C8(H8A,H8B,H8C), C6(H6A,H6B,H6C),
 C10(H10A,H10B,H10C), C11(H11A,H11B,H11C)
;
_olex2_submission_special_instructions 'No special instructions were received'

loop_
_space_group_symop_operation_xyz
'x, y, z'
'-x+1/2, -y, z+1/2'
'-x, y+1/2, -z+1/2'
'x+1/2, -y+1/2, -z'

loop_
_atom_site_label
_atom_site_type_symbol
_atom_site_fract_x
_atom_site_fract_y
_atom_site_fract_z
_atom_site_U_iso_or_equiv
_atom_site_adp_type
_atom_site_occupancy
_atom_site_site_symmetry_order
_atom_site_calc_flag
_atom_site_refinement_flags_posn
_atom_site_refinement_flags_adp
_atom_site_refinement_flags_occupancy
_atom_site_disorder_assembly
_atom_site_disorder_group
I1 I 0.79935(4) 0.67643(2) 0.45622(2) 0.02593(5) Uani 1 1 d . . . . .
O1 O 1.0497(4) 0.55681(17) 0.32876(8) 0.0229(4) Uani 1 1 d . . . . .
O2 O 0.7328(3) 0.67258(17) 0.30475(7) 0.0215(4) Uani 1 1 d . . . . .
O4 O 0.7385(4) 0.22904(16) 0.41109(8) 0.0214(4) Uani 1 1 d . . . . .
O3 O 0.3803(4) 0.3259(2) 0.39318(9) 0.0325(5) Uani 1 1 d . . . . .
N1 N 0.7525(4) 0.41259(19) 0.38369(9) 0.0199(5) Uani 1 1 d D . . . .
C3 C 0.5292(5) 0.5969(3) 0.40493(11) 0.0230(6) Uani 1 1 d . . . . .
H3A H 0.414724 0.549825 0.426831 0.028 Uiso 1 1 calc R U . . .
H3B H 0.432793 0.659334 0.387252 0.028 Uiso 1 1 calc R U . . .
C1 C 0.8367(5) 0.5834(2) 0.33012(10) 0.0175(6) Uani 1 1 d . . . . .
C2 C 0.6439(5) 0.5186(2) 0.36257(10) 0.0191(6) Uani 1 1 d . . . . .
H2 H 0.510034 0.494680 0.337565 0.023 Uiso 1 1 calc R U . . .
C4 C 0.6017(5) 0.3207(3) 0.39597(10) 0.0221(5) Uani 1 1 d . . . . .
C9 C 0.6163(6) 0.1189(2) 0.42735(12) 0.0231(6) Uani 1 1 d . . . . .
C5 C 0.8807(5) 0.7564(2) 0.27273(11) 0.0223(6) Uani 1 1 d . . . . .
C7 C 1.0530(6) 0.8214(3) 0.30936(12) 0.0301(6) Uani 1 1 d . . . . .
H7A H 0.961837 0.849976 0.340388 0.045 Uiso 1 1 calc R U . . .
H7B H 1.125368 0.887851 0.290311 0.045 Uiso 1 1 calc R U . . .
H7C H 1.183729 0.768400 0.321165 0.045 Uiso 1 1 calc R U . . .
C12 C 0.4487(6) 0.1405(3) 0.47421(12) 0.0286(7) Uani 1 1 d . . . . .
H12A H 0.540287 0.180380 0.502508 0.043 Uiso 1 1 calc R U . . .
H12B H 0.386432 0.065575 0.487566 0.043 Uiso 1 1 calc R U . . .
H12C H 0.310669 0.189731 0.462968 0.043 Uiso 1 1 calc R U . . .
C8 C 0.6880(7) 0.8377(3) 0.25025(14) 0.0383(8) Uani 1 1 d . . . . .
H8A H 0.572386 0.792742 0.228440 0.057 Uiso 1 1 calc R U . . .
H8B H 0.767318 0.897617 0.228210 0.057 Uiso 1 1 calc R U . . .
H8C H 0.599297 0.875569 0.279530 0.057 Uiso 1 1 calc R U . . .
C6 C 1.0151(7) 0.6915(3) 0.22860(12) 0.0356(8) Uani 1 1 d . . . . .
H6A H 1.149310 0.645434 0.243999 0.053 Uiso 1 1 calc R U . . .
H6B H 1.082199 0.748118 0.203127 0.053 Uiso 1 1 calc R U . . .
H6C H 0.900416 0.639117 0.210247 0.053 Uiso 1 1 calc R U . . .
C10 C 0.8292(6) 0.0430(3) 0.44453(17) 0.0443(10) Uani 1 1 d . . . . .
H10A H 0.944834 0.034549 0.414879 0.066 Uiso 1 1 calc R U . . .
H10B H 0.768127 -0.034317 0.455037 0.066 Uiso 1 1 calc R U . . .
H10C H 0.912737 0.079676 0.474824 0.066 Uiso 1 1 calc R U . . .
C11 C 0.4821(8) 0.0669(3) 0.38002(14) 0.0389(8) Uani 1 1 d . . . . .
H11A H 0.342882 0.117129 0.370576 0.058 Uiso 1 1 calc R U . . .
H11B H 0.422135 -0.011453 0.389239 0.058 Uiso 1 1 calc R U . . .
H11C H 0.594629 0.061368 0.349666 0.058 Uiso 1 1 calc R U . . .
H1 H 0.916(4) 0.403(2) 0.3850(10) 0.004(7) Uiso 1 1 d D . . . .

loop_
_atom_site_aniso_label
_atom_site_aniso_U_11
_atom_site_aniso_U_22
_atom_site_aniso_U_33
_atom_site_aniso_U_23
_atom_site_aniso_U_13
_atom_site_aniso_U_12
I1 0.03742(10) 0.01930(8) 0.02108(8) -0.00249(8) 0.00024(8) 0.00184(8)
O1 0.0216(11) 0.0205(10) 0.0267(10) 0.0036(8) 0.0032(8) 0.0006(8)
O2 0.0189(10) 0.0212(8) 0.0246(9) 0.0099(8) -0.0004(7) -0.0020(8)
O4 0.0214(13) 0.0153(8) 0.0274(10) 0.0044(8) 0.0027(8) -0.0037(7)
O3 0.0239(11) 0.0284(10) 0.0452(12) 0.0155(11) -0.0036(9) -0.0048(10)
N1 0.0180(16) 0.0168(10) 0.0248(12) 0.0048(9) -0.0001(9) -0.0034(8)
C3 0.0207(15) 0.0236(14) 0.0249(14) 0.0031(12) 0.0013(12) -0.0014(11)
C1 0.0215(16) 0.0172(12) 0.0139(11) -0.0009(9) -0.0004(10) -0.0036(10)
C2 0.0209(15) 0.0182(12) 0.0184(12) 0.0028(10) -0.0008(10) -0.0036(10)
C4 0.0292(14) 0.0191(12) 0.0178(12) 0.0032(12) -0.0003(10) -0.0052(14)
C9 0.0231(15) 0.0157(13) 0.0304(15) 0.0026(11) 0.0029(12) -0.0061(11)
C5 0.0197(14) 0.0228(14) 0.0244(14) 0.0095(11) 0.0021(11) -0.0037(11)
C7 0.0278(16) 0.0269(14) 0.0356(16) 0.0072(15) -0.0008(12) -0.0083(15)
C12 0.0324(17) 0.0232(15) 0.0302(15) 0.0051(12) 0.0078(13) -0.0092(12)
C8 0.0274(16) 0.0390(18) 0.0485(18) 0.0271(16) 0.0001(16) -0.0008(17)
C6 0.044(2) 0.039(2) 0.0238(15) 0.0041(15) 0.0105(13) -0.0030(16)
C10 0.0271(18) 0.0209(15) 0.085(3) 0.0125(16) 0.0049(19) 0.0014(13)
C11 0.049(2) 0.0331(18) 0.0345(18) -0.0067(15) 0.0029(16) -0.0193(16)

loop_
_atom_type_symbol
_atom_type_description
_atom_type_scat_dispersion_real
_atom_type_scat_dispersion_imag
_atom_type_scat_source
C C 0.0033 0.0016 'International Tables Vol C Tables 4.2.6.8 and 6.1.1.4'
H H 0.0000 0.0000 'International Tables Vol C Tables 4.2.6.8 and 6.1.1.4'
I I -0.4742 1.8119 'International Tables Vol C Tables 4.2.6.8 and 6.1.1.4'
N N 0.0061 0.0033 'International Tables Vol C Tables 4.2.6.8 and 6.1.1.4'
O O 0.0106 0.0060 'International Tables Vol C Tables 4.2.6.8 and 6.1.1.4'

loop_
_geom_angle_atom_site_label_1
_geom_angle_atom_site_label_2
_geom_angle_atom_site_label_3
_geom_angle
_geom_angle_site_symmetry_1
_geom_angle_site_symmetry_3
_geom_angle_publ_flag
C1 O2 C5 121.5(2) . . ?
C4 O4 C9 119.5(2) . . ?
C2 N1 H1 121.2(17) . . ?
C4 N1 C2 118.6(2) . . ?
C4 N1 H1 119.8(18) . . ?
I1 C3 H3A 109.1 . . ?
I1 C3 H3B 109.1 . . ?
H3A C3 H3B 107.8 . . ?
C2 C3 I1 112.59(19) . . ?
C2 C3 H3A 109.1 . . ?
C2 C3 H3B 109.1 . . ?
O1 C1 O2 126.3(2) . . ?
O1 C1 C2 124.1(2) . . ?
O2 C1 C2 109.6(2) . . ?
N1 C2 C3 113.7(2) . . ?
N1 C2 C1 108.7(2) . . ?
N1 C2 H2 107.4 . . ?
C3 C2 H2 107.4 . . ?
C1 C2 C3 111.8(2) . . ?
C1 C2 H2 107.4 . . ?
O4 C4 N1 109.2(2) . . ?
O3 C4 O4 127.5(3) . . ?
O3 C4 N1 123.3(3) . . ?
O4 C9 C12 110.4(2) . . ?
O4 C9 C10 102.8(2) . . ?
O4 C9 C11 109.5(2) . . ?
C12 C9 C10 109.6(3) . . ?
C12 C9 C11 112.5(3) . . ?
C10 C9 C11 111.7(3) . . ?
O2 C5 C7 108.9(2) . . ?
O2 C5 C8 102.8(2) . . ?
O2 C5 C6 109.9(2) . . ?
C7 C5 C8 111.0(3) . . ?
C7 C5 C6 112.6(3) . . ?
C8 C5 C6 111.2(3) . . ?
C5 C7 H7A 109.5 . . ?
C5 C7 H7B 109.5 . . ?
C5 C7 H7C 109.5 . . ?
H7A C7 H7B 109.5 . . ?
H7A C7 H7C 109.5 . . ?
H7B C7 H7C 109.5 . . ?
C9 C12 H12A 109.5 . . ?
C9 C12 H12B 109.5 . . ?
C9 C12 H12C 109.5 . . ?
H12A C12 H12B 109.5 . . ?
H12A C12 H12C 109.5 . . ?
H12B C12 H12C 109.5 . . ?
C5 C8 H8A 109.5 . . ?
C5 C8 H8B 109.5 . . ?
C5 C8 H8C 109.5 . . ?
H8A C8 H8B 109.5 . . ?
H8A C8 H8C 109.5 . . ?
H8B C8 H8C 109.5 . . ?
C5 C6 H6A 109.5 . . ?
C5 C6 H6B 109.5 . . ?
C5 C6 H6C 109.5 . . ?
H6A C6 H6B 109.5 . . ?
H6A C6 H6C 109.5 . . ?
H6B C6 H6C 109.5 . . ?
C9 C10 H10A 109.5 . . ?
C9 C10 H10B 109.5 . . ?
C9 C10 H10C 109.5 . . ?
H10A C10 H10B 109.5 . . ?
H10A C10 H10C 109.5 . . ?
H10B C10 H10C 109.5 . . ?
C9 C11 H11A 109.5 . . ?
C9 C11 H11B 109.5 . . ?
C9 C11 H11C 109.5 . . ?
H11A C11 H11B 109.5 . . ?
H11A C11 H11C 109.5 . . ?
H11B C11 H11C 109.5 . . ?

loop_
_geom_bond_atom_site_label_1
_geom_bond_atom_site_label_2
_geom_bond_distance
_geom_bond_site_symmetry_2
_geom_bond_publ_flag
I1 C3 2.156(3) . ?
O1 C1 1.200(3) . ?
O2 C1 1.328(3) . ?
O2 C5 1.488(3) . ?
O4 C4 1.340(4) . ?
O4 C9 1.480(3) . ?
O3 C4 1.210(3) . ?
N1 C2 1.448(3) . ?
N1 C4 1.367(4) . ?
N1 H1 0.90(2) . ?
C3 H3A 0.9900 . ?
C3 H3B 0.9900 . ?
C3 C2 1.524(4) . ?
C1 C2 1.521(4) . ?
C2 H2 1.0000 . ?
C9 C12 1.509(4) . ?
C9 C10 1.510(4) . ?
C9 C11 1.516(4) . ?
C5 C7 1.508(4) . ?
C5 C8 1.510(4) . ?
C5 C6 1.521(4) . ?
C7 H7A 0.9800 . ?
C7 H7B 0.9800 . ?
C7 H7C 0.9800 . ?
C12 H12A 0.9800 . ?
C12 H12B 0.9800 . ?
C12 H12C 0.9800 . ?
C8 H8A 0.9800 . ?
C8 H8B 0.9800 . ?
C8 H8C 0.9800 . ?
C6 H6A 0.9800 . ?
C6 H6B 0.9800 . ?
C6 H6C 0.9800 . ?
C10 H10A 0.9800 . ?
C10 H10B 0.9800 . ?
C10 H10C 0.9800 . ?
C11 H11A 0.9800 . ?
C11 H11B 0.9800 . ?
C11 H11C 0.9800 . ?

loop_
_geom_hbond_atom_site_label_D
_geom_hbond_atom_site_label_H
_geom_hbond_atom_site_label_A
_geom_hbond_distance_DH
_geom_hbond_distance_HA
_geom_hbond_distance_DA
_geom_hbond_angle_DHA
_geom_hbond_site_symmetry_A
_geom_hbond_publ_flag
C2 H2 O1 1.00 2.62 3.374(3) 132.7 1_455 yes
C8 H8B O1 0.98 2.52 3.498(4) 177.1 3_755 yes
N1 H1 O1 0.90(2) 2.36(3) 2.690(3) 101.3(19) . yes

loop_
_geom_torsion_atom_site_label_1
_geom_torsion_atom_site_label_2
_geom_torsion_atom_site_label_3
_geom_torsion_atom_site_label_4
_geom_torsion
_geom_torsion_site_symmetry_1
_geom_torsion_site_symmetry_2
_geom_torsion_site_symmetry_3
_geom_torsion_site_symmetry_4
_geom_torsion_publ_flag
I1 C3 C2 N1 69.2(3) . . . . ?
I1 C3 C2 C1 -54.4(3) . . . . ?
O1 C1 C2 N1 -8.8(4) . . . . ?
O1 C1 C2 C3 117.6(3) . . . . ?
O2 C1 C2 N1 171.9(2) . . . . ?
O2 C1 C2 C3 -61.7(3) . . . . ?
C1 O2 C5 C7 -64.3(3) . . . . ?
C1 O2 C5 C8 177.9(2) . . . . ?
C1 O2 C5 C6 59.5(3) . . . . ?
C2 N1 C4 O4 175.6(2) . . . . ?
C2 N1 C4 O3 -4.7(4) . . . . ?
C4 O4 C9 C12 -59.5(3) . . . . ?
C4 O4 C9 C10 -176.3(3) . . . . ?
C4 O4 C9 C11 64.9(3) . . . . ?
C4 N1 C2 C3 79.5(3) . . . . ?
C4 N1 C2 C1 -155.2(2) . . . . ?
C9 O4 C4 O3 -0.7(4) . . . . ?
C9 O4 C4 N1 179.0(2) . . . . ?
C5 O2 C1 O1 -3.4(4) . . . . ?
C5 O2 C1 C2 175.8(2) . . . . ?
